data_4082157
loop_
_publ_author_name
'Mirzadeh, Nedaossadat'
'Priv\'er, Steven H.'
'Bennett, Martin A.'
'Wagler, J\"org'
'Bhargava, Suresh K.'

_publ_section_title
;
 Divalent Platinum Complexes of the Carbanion 2-C6F4AsPh2: Monodentate or
 Bidentate Coordination?
;
_journal_issue 24
_journal_name_full Organometallics
_journal_page_first 7451
_journal_paper_doi 10.1021/om400961z
_journal_volume 32
_journal_year 2013
_chemical_formula_moiety 'C27 H25 As F4 Pt'
_chemical_formula_sum 'C27 H25 As F4 Pt'
_chemical_formula_weight 695.48
_chemical_name_systematic
;
 ?
;
_space_group_crystal_system monoclinic
_space_group_IT_number 14
_space_group_name_Hall '-P 2yn'
_space_group_name_H-M_alt 'P 1 21/n 1'
_symmetry_space_group_name_Hall '-P 2yn'
_symmetry_space_group_name_H-M 'P 1 21/n 1'
_atom_sites_solution_hydrogens geom
_audit_creation_method SHELXL-2013
_cell_angle_alpha 90
_cell_angle_beta 103.694(3)
_cell_angle_gamma 90
_cell_formula_units_Z 4
_cell_length_a 10.8041(14)
_cell_length_b 20.606(3)
_cell_length_c 10.8053(14)
_cell_measurement_reflns_used 9886
_cell_measurement_temperature 150(2)
_cell_measurement_theta_max 38.38
_cell_measurement_theta_min 2.40
_cell_volume 2337.2(5)
_computing_cell_refinement 'Bruker SAINT'
_computing_data_collection 'Bruker APEX2'
_computing_data_reduction 'Bruker SAINT'
_computing_molecular_graphics 'Bruker SHELXTL'
_computing_publication_material 'Bruker SHELXTL'
_computing_structure_refinement 'SHELXL-97 (Sheldrick, 2008)'
_computing_structure_solution 'SHELXS-97 (Sheldrick, 2008)'
_diffrn_ambient_temperature 150(2)
_diffrn_measured_fraction_theta_full 1.000
_diffrn_measured_fraction_theta_max 1.000
_diffrn_measurement_device_type 'Bruker APEX-II CCD'
_diffrn_measurement_method 'phi and omega scans'
_diffrn_radiation_monochromator graphite
_diffrn_radiation_source 'sealed tube'
_diffrn_radiation_type MoK\a
_diffrn_radiation_wavelength 0.71073
_diffrn_reflns_av_R_equivalents 0.0278
_diffrn_reflns_av_unetI/netI 0.0275
_diffrn_reflns_Laue_measured_fraction_full 1.000
_diffrn_reflns_Laue_measured_fraction_max 1.000
_diffrn_reflns_limit_h_max 17
_diffrn_reflns_limit_h_min -17
_diffrn_reflns_limit_k_max 33
_diffrn_reflns_limit_k_min -25
_diffrn_reflns_limit_l_max 12
_diffrn_reflns_limit_l_min -17
_diffrn_reflns_number 40777
_diffrn_reflns_point_group_measured_fraction_full 1.000
_diffrn_reflns_point_group_measured_fraction_max 1.000
_diffrn_reflns_theta_full 25.242
_diffrn_reflns_theta_max 34.998
_diffrn_reflns_theta_min 2.177
_exptl_absorpt_coefficient_mu 7.454
_exptl_absorpt_correction_T_max 0.543
_exptl_absorpt_correction_T_min 0.448
_exptl_absorpt_correction_type multi-scan
_exptl_absorpt_process_details SADABS
_exptl_crystal_colour colourless
_exptl_crystal_density_diffrn 1.976
_exptl_crystal_description plate
_exptl_crystal_F_000 1336
_exptl_crystal_size_max 0.169
_exptl_crystal_size_mid 0.136
_exptl_crystal_size_min 0.082
_refine_diff_density_max 0.780
_refine_diff_density_min -0.868
_refine_diff_density_rms 0.112
_refine_ls_extinction_method none
_refine_ls_goodness_of_fit_ref 1.026
_refine_ls_hydrogen_treatment constr
_refine_ls_matrix_type full
_refine_ls_number_parameters 299
_refine_ls_number_reflns 10309
_refine_ls_number_restraints 0
_refine_ls_restrained_S_all 1.026
_refine_ls_R_factor_all 0.0294
_refine_ls_R_factor_gt 0.0204
_refine_ls_shift/su_max 0.008
_refine_ls_shift/su_mean 0.000
_refine_ls_structure_factor_coef Fsqd
_refine_ls_weighting_details 'w=1/[\s^2^(Fo^2^)+(0.0161P)^2^+0.7397P] where P=(Fo^2^+2Fc^2^)/3'
_refine_ls_weighting_scheme calc
_refine_ls_wR_factor_gt 0.0411
_refine_ls_wR_factor_ref 0.0426
_reflns_Friedel_coverage 0.000
_reflns_number_gt 8661
_reflns_number_total 10309
_reflns_threshold_expression 'I > 2\s(I)'
_cod_data_source_file om400961z_si_001.cif
_cod_data_source_block compound15
_cod_database_code 4082157
_shelx_space_group_comment
;
The symmetry employed for this shelxl refinement is uniquely defined
by the following loop, which should always be used as a source of
symmetry information in preference to the above space-group names.
They are only intended as comments.
;
_shelx_estimated_absorpt_t_min 0.366
_shelx_estimated_absorpt_t_max 0.580
_shelxl_version_number 2013-4

loop_
_space_group_symop_operation_xyz
'x, y, z'
'-x+1/2, y+1/2, -z+1/2'
'-x, -y, -z'
'x-1/2, -y-1/2, z-1/2'

loop_
_atom_site_label
_atom_site_type_symbol
_atom_site_fract_x
_atom_site_fract_y
_atom_site_fract_z
_atom_site_U_iso_or_equiv
_atom_site_adp_type
_atom_site_occupancy
_atom_site_site_symmetry_order
_atom_site_calc_flag
_atom_site_refinement_flags_posn
_atom_site_refinement_flags_adp
Pt1 Pt 0.62330(2) 0.80543(2) 0.55067(2) 0.01370(2) Uani 1 1 d . .
As1 As 0.54459(2) 0.69667(2) 0.74732(2) 0.01690(3) Uani 1 1 d . .
F1 F 0.72385(10) 0.56916(5) 0.76821(11) 0.0247(2) Uani 1 1 d . .
F2 F 0.91894(9) 0.54640(5) 0.66026(11) 0.0228(2) Uani 1 1 d . .
F3 F 0.98099(10) 0.63419(6) 0.49813(12) 0.0281(2) Uani 1 1 d . .
F4 F 0.85083(10) 0.74572(6) 0.44571(11) 0.0253(2) Uani 1 1 d . .
C1 C 0.71716(14) 0.71937(8) 0.58483(15) 0.0145(3) Uani 1 1 d . .
C2 C 0.68534(14) 0.67295(8) 0.66899(16) 0.0151(3) Uani 1 1 d . .
C3 C 0.75344(14) 0.61569(8) 0.69179(16) 0.0165(3) Uani 1 1 d . .
C4 C 0.85330(14) 0.60245(8) 0.63579(17) 0.0169(3) Uani 1 1 d . .
C5 C 0.88498(14) 0.64744(9) 0.55385(17) 0.0174(3) Uani 1 1 d . .
C6 C 0.81617(15) 0.70424(8) 0.52937(16) 0.0163(3) Uani 1 1 d . .
C7 C 0.42573(15) 0.62532(9) 0.68799(17) 0.0186(3) Uani 1 1 d . .
C8 C 0.43532(17) 0.58223(10) 0.59188(19) 0.0266(4) Uani 1 1 d . .
H8 H 0.5042 0.5859 0.5516 0.032 Uiso 1 1 calc R U
C9 C 0.34483(19) 0.53374(11) 0.5542(2) 0.0324(5) Uani 1 1 d . .
H9 H 0.3527 0.5042 0.4891 0.039 Uiso 1 1 calc R U
C10 C 0.24280(19) 0.52836(11) 0.6114(2) 0.0312(4) Uani 1 1 d . .
H10 H 0.1815 0.4949 0.5863 0.037 Uiso 1 1 calc R U
C11 C 0.23115(17) 0.57194(11) 0.70502(19) 0.0286(4) Uani 1 1 d . .
H11 H 0.1609 0.5688 0.7434 0.034 Uiso 1 1 calc R U
C12 C 0.32153(16) 0.62023(9) 0.74323(18) 0.0228(4) Uani 1 1 d . .
H12 H 0.3125 0.6501 0.8075 0.027 Uiso 1 1 calc R U
C13 C 0.60647(15) 0.66883(9) 0.92590(17) 0.0192(3) Uani 1 1 d . .
C14 C 0.65430(17) 0.71742(11) 1.0136(2) 0.0269(4) Uani 1 1 d . .
H14 H 0.6624 0.7603 0.9844 0.032 Uiso 1 1 calc R U
C15 C 0.6905(2) 0.70397(12) 1.1435(2) 0.0357(5) Uani 1 1 d . .
H15 H 0.7239 0.7375 1.2023 0.043 Uiso 1 1 calc R U
C16 C 0.67769(18) 0.64170(13) 1.1870(2) 0.0337(5) Uani 1 1 d . .
H16 H 0.7009 0.6325 1.2756 0.040 Uiso 1 1 calc R U
C17 C 0.63092(17) 0.59288(11) 1.1006(2) 0.0290(4) Uani 1 1 d . .
H17 H 0.6233 0.5500 1.1300 0.035 Uiso 1 1 calc R U
C18 C 0.59499(16) 0.60638(10) 0.97097(18) 0.0225(4) Uani 1 1 d . .
H18 H 0.5622 0.5726 0.9125 0.027 Uiso 1 1 calc R U
C19 C 0.72754(15) 0.85007(9) 0.73876(17) 0.0187(3) Uani 1 1 d . .
H19 H 0.7355 0.8079 0.7755 0.022 Uiso 1 1 calc R U
C20 C 0.64119(16) 0.89802(9) 0.78340(18) 0.0216(3) Uani 1 1 d . .
H20A H 0.6726 0.9425 0.7748 0.026 Uiso 1 1 calc R U
H20B H 0.6458 0.8903 0.8748 0.026 Uiso 1 1 calc R U
C21 C 0.50084(16) 0.89341(9) 0.70860(18) 0.0223(3) Uani 1 1 d . .
H21A H 0.4589 0.8585 0.7467 0.027 Uiso 1 1 calc R U
H21B H 0.4577 0.9347 0.7194 0.027 Uiso 1 1 calc R U
C22 C 0.48107(15) 0.88014(8) 0.56867(18) 0.0193(3) Uani 1 1 d . .
H22 H 0.4131 0.8518 0.5314 0.023 Uiso 1 1 calc R U
C23 C 0.55220(15) 0.90509(8) 0.48856(17) 0.0193(3) Uani 1 1 d . .
H23 H 0.5346 0.8898 0.4032 0.023 Uiso 1 1 calc R U
C24 C 0.65630(17) 0.95528(9) 0.52898(19) 0.0227(3) Uani 1 1 d . .
H24A H 0.6364 0.9822 0.5976 0.027 Uiso 1 1 calc R U
H24B H 0.6564 0.9841 0.4558 0.027 Uiso 1 1 calc R U
C25 C 0.79069(16) 0.92633(9) 0.57673(19) 0.0224(3) Uani 1 1 d . .
H25A H 0.8280 0.9191 0.5025 0.027 Uiso 1 1 calc R U
H25B H 0.8448 0.9585 0.6328 0.027 Uiso 1 1 calc R U
C26 C 0.79513(14) 0.86324(9) 0.64879(17) 0.0183(3) Uani 1 1 d . .
H26 H 0.8490 0.8300 0.6304 0.022 Uiso 1 1 calc R U
C27 C 0.49426(17) 0.75921(10) 0.40585(19) 0.0252(4) Uani 1 1 d . .
H27A H 0.5384 0.7429 0.3427 0.038 Uiso 1 1 calc R U
H27B H 0.4280 0.7900 0.3650 0.038 Uiso 1 1 calc R U
H27C H 0.4552 0.7229 0.4411 0.038 Uiso 1 1 calc R U

loop_
_atom_site_aniso_label
_atom_site_aniso_U_11
_atom_site_aniso_U_22
_atom_site_aniso_U_33
_atom_site_aniso_U_23
_atom_site_aniso_U_13
_atom_site_aniso_U_12
Pt1 0.01399(2) 0.01110(3) 0.01509(3) 0.00041(2) 0.00156(2) 0.00081(2)
As1 0.01719(6) 0.01383(8) 0.02140(8) 0.00132(6) 0.00795(6) 0.00206(6)
F1 0.0281(5) 0.0160(5) 0.0344(6) 0.0113(4) 0.0161(5) 0.0044(4)
F2 0.0225(5) 0.0146(5) 0.0322(6) 0.0036(4) 0.0083(4) 0.0063(4)
F3 0.0279(5) 0.0303(7) 0.0323(6) 0.0052(5) 0.0196(5) 0.0094(5)
F4 0.0291(5) 0.0241(6) 0.0270(6) 0.0104(5) 0.0152(4) 0.0028(4)
C1 0.0156(6) 0.0118(7) 0.0154(7) -0.0010(6) 0.0022(5) -0.0001(5)
C2 0.0150(6) 0.0136(7) 0.0174(7) 0.0002(6) 0.0050(5) 0.0006(5)
C3 0.0176(6) 0.0144(8) 0.0182(8) 0.0029(6) 0.0055(5) -0.0003(5)
C4 0.0165(6) 0.0125(8) 0.0209(8) 0.0004(6) 0.0032(6) 0.0028(5)
C5 0.0165(6) 0.0186(8) 0.0183(8) -0.0016(6) 0.0066(5) 0.0013(5)
C6 0.0180(6) 0.0157(8) 0.0157(7) 0.0024(6) 0.0052(5) -0.0003(5)
C7 0.0166(6) 0.0190(9) 0.0195(8) 0.0018(6) 0.0029(6) 0.0009(6)
C8 0.0215(7) 0.0312(11) 0.0275(10) -0.0061(8) 0.0068(7) 0.0014(7)
C9 0.0313(9) 0.0316(12) 0.0317(11) -0.0115(9) 0.0023(8) 0.0001(8)
C10 0.0291(9) 0.0306(12) 0.0291(10) -0.0012(8) -0.0024(7) -0.0093(8)
C11 0.0239(8) 0.0382(12) 0.0231(9) 0.0015(8) 0.0044(7) -0.0092(8)
C12 0.0213(7) 0.0244(10) 0.0232(9) -0.0010(7) 0.0064(6) -0.0028(6)
C13 0.0166(6) 0.0215(9) 0.0206(8) -0.0014(7) 0.0067(6) 0.0004(6)
C14 0.0253(8) 0.0256(10) 0.0300(10) -0.0071(8) 0.0071(7) -0.0021(7)
C15 0.0312(9) 0.0473(15) 0.0269(10) -0.0129(10) 0.0036(8) -0.0041(9)
C16 0.0264(8) 0.0538(15) 0.0199(9) 0.0015(9) 0.0038(7) 0.0042(9)
C17 0.0241(8) 0.0375(12) 0.0256(10) 0.0076(9) 0.0063(7) 0.0037(8)
C18 0.0205(7) 0.0255(10) 0.0217(9) 0.0007(7) 0.0055(6) 0.0000(6)
C19 0.0182(6) 0.0165(8) 0.0191(8) -0.0022(6) 0.0003(6) -0.0026(6)
C20 0.0236(7) 0.0224(9) 0.0190(8) -0.0041(7) 0.0051(6) -0.0007(6)
C21 0.0204(7) 0.0222(9) 0.0261(9) -0.0034(7) 0.0092(6) 0.0014(6)
C22 0.0167(6) 0.0142(8) 0.0258(9) -0.0008(6) 0.0025(6) 0.0044(5)
C23 0.0214(7) 0.0132(8) 0.0219(8) 0.0019(6) 0.0021(6) 0.0048(6)
C24 0.0280(8) 0.0129(8) 0.0280(9) 0.0041(7) 0.0084(7) 0.0010(6)
C25 0.0218(7) 0.0162(9) 0.0310(10) -0.0009(7) 0.0098(7) -0.0026(6)
C26 0.0160(6) 0.0154(8) 0.0223(8) -0.0034(6) 0.0020(6) -0.0001(5)
C27 0.0246(8) 0.0216(10) 0.0247(9) -0.0042(7) -0.0034(7) -0.0010(7)

loop_
_atom_type_symbol
_atom_type_description
_atom_type_scat_dispersion_real
_atom_type_scat_dispersion_imag
_atom_type_scat_source
C C 0.0033 0.0016 'International Tables Vol C Tables 4.2.6.8 and 6.1.1.4'
H H 0.0000 0.0000 'International Tables Vol C Tables 4.2.6.8 and 6.1.1.4'
F F 0.0171 0.0103 'International Tables Vol C Tables 4.2.6.8 and 6.1.1.4'
As As 0.0499 2.0058 'International Tables Vol C Tables 4.2.6.8 and 6.1.1.4'
Pt Pt -1.7033 8.3905 'International Tables Vol C Tables 4.2.6.8 and 6.1.1.4'

loop_
_geom_angle_atom_site_label_1
_geom_angle_atom_site_label_2
_geom_angle_atom_site_label_3
_geom_angle
C1 Pt1 C27 87.33(7)
C1 Pt1 C22 156.44(7)
C27 Pt1 C22 91.67(7)
C1 Pt1 C23 167.30(6)
C27 Pt1 C23 94.23(7)
C22 Pt1 C23 36.23(6)
C1 Pt1 C26 93.20(6)
C27 Pt1 C26 159.26(8)
C22 Pt1 C26 95.90(6)
C23 Pt1 C26 80.90(6)
C1 Pt1 C19 94.04(6)
C27 Pt1 C19 165.28(7)
C22 Pt1 C19 81.22(6)
C23 Pt1 C19 87.65(6)
C26 Pt1 C19 35.38(6)
C7 As1 C2 100.73(7)
C7 As1 C13 98.40(7)
C2 As1 C13 103.35(7)
C6 C1 C2 117.19(15)
C6 C1 Pt1 121.53(12)
C2 C1 Pt1 121.27(11)
C3 C2 C1 119.42(14)
C3 C2 As1 124.63(13)
C1 C2 As1 115.95(12)
F1 C3 C2 121.45(14)
F1 C3 C4 116.67(15)
C2 C3 C4 121.87(15)
F2 C4 C5 120.17(14)
F2 C4 C3 120.77(15)
C5 C4 C3 119.07(15)
F3 C5 C6 121.65(15)
F3 C5 C4 119.06(15)
C6 C5 C4 119.29(15)
F4 C6 C5 116.13(14)
F4 C6 C1 120.70(15)
C5 C6 C1 123.16(15)
C8 C7 C12 118.80(17)
C8 C7 As1 124.46(13)
C12 C7 As1 116.67(14)
C7 C8 C9 120.45(18)
C7 C8 H8 119.8
C9 C8 H8 119.8
C8 C9 C10 120.3(2)
C8 C9 H9 119.9
C10 C9 H9 119.9
C11 C10 C9 119.56(19)
C11 C10 H10 120.2
C9 C10 H10 120.2
C10 C11 C12 120.34(18)
C10 C11 H11 119.8
C12 C11 H11 119.8
C11 C12 C7 120.55(18)
C11 C12 H12 119.7
C7 C12 H12 119.7
C14 C13 C18 118.47(18)
C14 C13 As1 116.24(15)
C18 C13 As1 125.02(14)
C13 C14 C15 120.9(2)
C13 C14 H14 119.6
C15 C14 H14 119.6
C16 C15 C14 119.9(2)
C16 C15 H15 120.0
C14 C15 H15 120.0
C17 C16 C15 119.7(2)
C17 C16 H16 120.2
C15 C16 H16 120.2
C16 C17 C18 120.3(2)
C16 C17 H17 119.9
C18 C17 H17 119.9
C17 C18 C13 120.73(19)
C17 C18 H18 119.6
C13 C18 H18 119.6
C26 C19 C20 124.56(17)
C26 C19 Pt1 71.40(10)
C20 C19 Pt1 109.69(11)
C26 C19 H19 117.7
C20 C19 H19 117.7
Pt1 C19 H19 88.9
C19 C20 C21 113.34(15)
C19 C20 H20A 108.9
C21 C20 H20A 108.9
C19 C20 H20B 108.9
C21 C20 H20B 108.9
H20A C20 H20B 107.7
C22 C21 C20 115.25(14)
C22 C21 H21A 108.5
C20 C21 H21A 108.5
C22 C21 H21B 108.5
C20 C21 H21B 108.5
H21A C21 H21B 107.5
C23 C22 C21 126.45(16)
C23 C22 Pt1 72.80(9)
C21 C22 Pt1 106.18(11)
C23 C22 H22 116.8
C21 C22 H22 116.8
Pt1 C22 H22 91.1
C22 C23 C24 123.86(17)
C22 C23 Pt1 70.98(10)
C24 C23 Pt1 111.18(11)
C22 C23 H23 118.1
C24 C23 H23 118.1
Pt1 C23 H23 87.9
C23 C24 C25 114.12(15)
C23 C24 H24A 108.7
C25 C24 H24A 108.7
C23 C24 H24B 108.7
C25 C24 H24B 108.7
H24A C24 H24B 107.6
C26 C25 C24 114.72(14)
C26 C25 H25A 108.6
C24 C25 H25A 108.6
C26 C25 H25B 108.6
C24 C25 H25B 108.6
H25A C25 H25B 107.6
C19 C26 C25 125.27(16)
C19 C26 Pt1 73.22(9)
C25 C26 Pt1 106.91(11)
C19 C26 H26 117.4
C25 C26 H26 117.4
Pt1 C26 H26 89.9
Pt1 C27 H27A 109.5
Pt1 C27 H27B 109.5
H27A C27 H27B 109.5
Pt1 C27 H27C 109.5
H27A C27 H27C 109.5
H27B C27 H27C 109.5

loop_
_geom_bond_atom_site_label_1
_geom_bond_atom_site_label_2
_geom_bond_distance
Pt1 C1 2.0328(16)
Pt1 C27 2.0655(17)
Pt1 C22 2.2160(16)
Pt1 C23 2.2392(17)
Pt1 C26 2.2490(16)
Pt1 C19 2.2719(17)
As1 C7 1.9577(17)
As1 C2 1.9691(16)
As1 C13 1.9720(18)
F1 C3 1.3521(19)
F2 C4 1.3483(18)
F3 C5 1.3448(18)
F4 C6 1.3596(19)
C1 C6 1.380(2)
C1 C2 1.417(2)
C2 C3 1.381(2)
C3 C4 1.383(2)
C4 C5 1.380(2)
C5 C6 1.378(2)
C7 C8 1.389(3)
C7 C12 1.397(2)
C8 C9 1.390(3)
C8 H8 0.9500
C9 C10 1.390(3)
C9 H9 0.9500
C10 C11 1.380(3)
C10 H10 0.9500
C11 C12 1.387(3)
C11 H11 0.9500
C12 H12 0.9500
C13 C14 1.391(3)
C13 C18 1.392(3)
C14 C15 1.393(3)
C14 H14 0.9500
C15 C16 1.384(3)
C15 H15 0.9500
C16 C17 1.384(3)
C16 H16 0.9500
C17 C18 1.390(3)
C17 H17 0.9500
C18 H18 0.9500
C19 C26 1.374(2)
C19 C20 1.514(2)
C19 H19 0.9500
C20 C21 1.543(2)
C20 H20A 0.9900
C20 H20B 0.9900
C21 C22 1.501(3)
C21 H21A 0.9900
C21 H21B 0.9900
C22 C23 1.385(2)
C22 H22 0.9500
C23 C24 1.514(2)
C23 H23 0.9500
C24 C25 1.541(2)
C24 H24A 0.9900
C24 H24B 0.9900
C25 C26 1.510(3)
C25 H25A 0.9900
C25 H25B 0.9900
C26 H26 0.9500
C27 H27A 0.9800
C27 H27B 0.9800
C27 H27C 0.9800

loop_
_geom_torsion_atom_site_label_1
_geom_torsion_atom_site_label_2
_geom_torsion_atom_site_label_3
_geom_torsion_atom_site_label_4
_geom_torsion
C6 C1 C2 C3 0.1(2)
Pt1 C1 C2 C3 -178.53(12)
C6 C1 C2 As1 179.48(12)
Pt1 C1 C2 As1 0.83(17)
C1 C2 C3 F1 -177.90(15)
As1 C2 C3 F1 2.8(2)
C1 C2 C3 C4 0.7(3)
As1 C2 C3 C4 -178.58(13)
F1 C3 C4 F2 -1.8(2)
C2 C3 C4 F2 179.52(15)
F1 C3 C4 C5 178.04(15)
C2 C3 C4 C5 -0.6(3)
F2 C4 C5 F3 0.7(2)
C3 C4 C5 F3 -179.14(15)
F2 C4 C5 C6 179.55(15)
C3 C4 C5 C6 -0.3(2)
F3 C5 C6 F4 0.2(2)
C4 C5 C6 F4 -178.65(15)
F3 C5 C6 C1 180.00(16)
C4 C5 C6 C1 1.2(3)
C2 C1 C6 F4 178.75(15)
Pt1 C1 C6 F4 -2.6(2)
C2 C1 C6 C5 -1.1(2)
Pt1 C1 C6 C5 177.57(13)
C12 C7 C8 C9 -1.9(3)
As1 C7 C8 C9 -178.69(16)
C7 C8 C9 C10 0.8(3)
C8 C9 C10 C11 0.7(3)
C9 C10 C11 C12 -1.0(3)
C10 C11 C12 C7 -0.2(3)
C8 C7 C12 C11 1.7(3)
As1 C7 C12 C11 178.67(15)
C18 C13 C14 C15 0.3(3)
As1 C13 C14 C15 174.55(15)
C13 C14 C15 C16 -0.7(3)
C14 C15 C16 C17 1.1(3)
C15 C16 C17 C18 -1.0(3)
C16 C17 C18 C13 0.6(3)
C14 C13 C18 C17 -0.2(3)
As1 C13 C18 C17 -173.95(13)
C26 C19 C20 C21 92.9(2)
Pt1 C19 C20 C21 12.36(19)
C19 C20 C21 C22 -37.7(2)
C20 C21 C22 C23 -38.3(3)
C20 C21 C22 Pt1 41.96(18)
C21 C22 C23 C24 -5.5(3)
Pt1 C22 C23 C24 -103.23(15)
C21 C22 C23 Pt1 97.70(16)
C22 C23 C24 C25 92.8(2)
Pt1 C23 C24 C25 12.1(2)
C23 C24 C25 C26 -35.0(2)
C20 C19 C26 C25 -2.4(3)
Pt1 C19 C26 C25 99.14(16)
C20 C19 C26 Pt1 -101.52(15)
C24 C25 C26 C19 -42.8(2)
C24 C25 C26 Pt1 38.35(18)
